data_4036984
loop_
_publ_author_name
'Bosnidou, Alexandra E.'
'Mill\'an, Alba'
'Ceballos, Javier'
'Mart\'inez, Claudio'
'Mu\~niz, Kilian'

_publ_section_title
;
 Iodine(III)-Mediated Selective Intermolecular C-H Amination for the
 Chemical Diversification of Tryptamines.
;
_journal_issue 15
_journal_name_full 'The Journal of organic chemistry'
_journal_page_first 6496
_journal_page_last 6504
_journal_paper_doi 10.1021/acs.joc.6b01118
_journal_volume 81
_journal_year 2016
_chemical_absolute_configuration ad
_chemical_formula_sum 'C22 H26 F3 N3 O7 S'
_chemical_formula_weight 533.52
_space_group_IT_number 19
_space_group_name_Hall 'P 2ac 2ab'
_space_group_name_H-M_alt 'P 21 21 21'
_symmetry_cell_setting orthorhombic
_symmetry_space_group_name_H-M 'P 21 21 21'
_atom_sites_solution_hydrogens geom
_atom_sites_solution_primary direct
_atom_sites_solution_secondary difmap
_audit_creation_method SHELXL-97
_cell_angle_alpha 90.00
_cell_angle_beta 90.00
_cell_angle_gamma 90.00
_cell_formula_units_Z 4
_cell_length_a 8.2348(9)
_cell_length_b 16.2497(18)
_cell_length_c 18.833(2)
_cell_measurement_reflns_used 8280
_cell_measurement_temperature 100(2)
_cell_measurement_theta_max 27.47
_cell_measurement_theta_min 2.16
_cell_volume 2520.1(5)
_computing_cell_refinement 'Bruker APEX2 v2011.4-0'
_computing_data_collection 'Bruker APEX2 v2011.4-0'
_computing_data_reduction 'Bruker SAINT V7.60A'
_computing_molecular_graphics 'Bruker SHELXTL'
_computing_publication_material 'Bruker SHELXTL'
_computing_structure_refinement 'SHELXS-97 (Sheldrick, 2008)'
_computing_structure_solution Sir2011
_diffrn_ambient_temperature 100(2)
_diffrn_detector_area_resol_mean 512
_diffrn_detector_type '4K CCD area detector APEX II'
_diffrn_measured_fraction_theta_full 1.000
_diffrn_measured_fraction_theta_max 0.979
_diffrn_measurement_device_type 'APEX DUO Kappa 4-axis goniometer'
_diffrn_measurement_method
;
 Fullsphere data collection, phi and omega scans
;
_diffrn_measurement_specimen_support 'magnetic support with MicroMount'
_diffrn_radiation_monochromator 'Quazar MX Multilayer Optics'
_diffrn_radiation_type MoK\a
_diffrn_radiation_wavelength 0.71073
_diffrn_reflns_av_R_equivalents 0.0606
_diffrn_reflns_av_sigmaI/netI 0.0556
_diffrn_reflns_limit_h_max 10
_diffrn_reflns_limit_h_min -11
_diffrn_reflns_limit_k_max 22
_diffrn_reflns_limit_k_min -22
_diffrn_reflns_limit_l_max 24
_diffrn_reflns_limit_l_min -25
_diffrn_reflns_number 36578
_diffrn_reflns_theta_full 27.50
_diffrn_reflns_theta_max 29.51
_diffrn_reflns_theta_min 1.66
_diffrn_source 'Microfocus source E025 IuS'
_diffrn_source_current 0.6
_diffrn_source_power 50
_diffrn_source_size '0.2 mm x 0.2 mm fine focus'
_diffrn_source_type 'Bruker APEX DUO'
_exptl_absorpt_coefficient_mu 0.197
_exptl_absorpt_correction_T_max 0.9961
_exptl_absorpt_correction_T_min 0.9767
_exptl_absorpt_correction_type empirical
_exptl_absorpt_process_details
; 
 SADABS Version 2008/1 Bruker-Nonius
 Blessing, Acta Cryst. (1995) A51 33-38
;
_exptl_crystal_colour colourless
_exptl_crystal_density_diffrn 1.406
_exptl_crystal_density_method 'not measured'
_exptl_crystal_description needle
_exptl_crystal_F_000 1112
_exptl_crystal_size_max 0.12
_exptl_crystal_size_mid 0.05
_exptl_crystal_size_min 0.02
_refine_diff_density_max 0.344
_refine_diff_density_min -0.296
_refine_diff_density_rms 0.061
_refine_ls_abs_structure_details 'Flack H D (1983), Acta Cryst. A39, 876-881'
_refine_ls_abs_structure_Flack 0.11(7)
_refine_ls_extinction_method none
_refine_ls_goodness_of_fit_ref 1.055
_refine_ls_hydrogen_treatment noref
_refine_ls_matrix_type full
_refine_ls_number_parameters 390
_refine_ls_number_reflns 6775
_refine_ls_number_restraints 189
_refine_ls_restrained_S_all 1.048
_refine_ls_R_factor_all 0.0637
_refine_ls_R_factor_gt 0.0437
_refine_ls_shift/su_max 0.001
_refine_ls_shift/su_mean 0.000
_refine_ls_structure_factor_coef Fsqd
_refine_ls_weighting_details 'calc w=1/[\s^2^(Fo^2^)+(0.0514P)^2^+0.5515P] where P=(Fo^2^+2Fc^2^)/3'
_refine_ls_weighting_scheme calc
_refine_ls_wR_factor_gt 0.1001
_refine_ls_wR_factor_ref 0.1082
_reflns_number_gt 5515
_reflns_number_total 6775
_reflns_threshold_expression >2sigma(I)
_cod_data_source_file jo6b01118_si_007.cif
_cod_data_source_block mo_am55_0m
_cod_depositor_comments
;
The following automatic conversions were performed:

data item '_symmetry_cell_setting' value 'Orthorhombic' was changed
to 'orthorhombic' in accordance with the
/home/saulius/struct/COD-crude-data/automatic-downloads/DataCite-retrospective/ACS/depositions/lib/dictionaries/cif_core.dic
dictionary named 'cif_core.dic' version 2.4.2 last updated on
2011-04-26.

Automatic conversion script
Id: cif_fix_values 6909 2019-04-08 15:41:33Z antanas 
;
_cod_original_cell_volume 2520.0(5)
_cod_original_sg_symbol_H-M P2(1)2(1)2(1)
_cod_database_code 4036984

loop_
_symmetry_equiv_pos_as_xyz
'x, y, z'
'-x+1/2, -y, z+1/2'
'-x, y+1/2, -z+1/2'
'x+1/2, -y+1/2, -z'

loop_
_atom_site_label
_atom_site_type_symbol
_atom_site_fract_x
_atom_site_fract_y
_atom_site_fract_z
_atom_site_U_iso_or_equiv
_atom_site_adp_type
_atom_site_occupancy
_atom_site_symmetry_multiplicity
_atom_site_calc_flag
_atom_site_refinement_flags
_atom_site_disorder_assembly
_atom_site_disorder_group
N1 N 0.7537(2) 0.89731(11) 0.29794(10) 0.0178(4) Uani 1 1 d . . .
N2 N 0.5189(2) 0.87480(11) 0.23649(9) 0.0176(4) Uani 1 1 d . . .
N3 N 0.4799(2) 0.70662(11) 0.44711(10) 0.0202(4) Uani 1 1 d . . .
H3A H 0.5161 0.7189 0.4915 0.030 Uiso 1 1 calc R . .
H3B H 0.5198 0.6568 0.4336 0.030 Uiso 1 1 calc R . .
H3C H 0.3695 0.7049 0.4471 0.030 Uiso 1 1 calc R . .
O1 O 0.5688(2) 1.06029(10) 0.29556(9) 0.0268(4) Uani 1 1 d . . .
O2 O 0.24086(18) 0.82360(10) 0.27563(8) 0.0229(3) Uani 1 1 d . . .
O3 O 0.26399(19) 0.95611(10) 0.21423(9) 0.0248(4) Uani 1 1 d . . .
O4 O 0.40190(19) 0.98574(9) 0.36465(8) 0.0189(3) Uani 1 1 d . . .
S1 S 0.32448(6) 0.87379(3) 0.22418(3) 0.01782(11) Uani 1 1 d . A .
C1 C 0.8114(3) 0.92801(12) 0.36314(11) 0.0189(4) Uani 1 1 d . . .
C2 C 0.9690(3) 0.93835(14) 0.38522(12) 0.0230(5) Uani 1 1 d . . .
H2 H 1.0579 0.9255 0.3551 0.028 Uiso 1 1 calc R . .
C3 C 0.9930(3) 0.96846(14) 0.45355(13) 0.0262(5) Uani 1 1 d . . .
H3 H 1.1007 0.9765 0.4703 0.031 Uiso 1 1 calc R . .
C4 C 0.8631(3) 0.98700(14) 0.49775(13) 0.0259(5) Uani 1 1 d . . .
H4 H 0.8828 1.0073 0.5443 0.031 Uiso 1 1 calc R . .
C5 C 0.7038(3) 0.97601(13) 0.47426(12) 0.0212(5) Uani 1 1 d . . .
H5 H 0.6144 0.9881 0.5044 0.025 Uiso 1 1 calc R . .
C6 C 0.6792(3) 0.94719(12) 0.40612(11) 0.0179(4) Uani 1 1 d . . .
C7 C 0.5253(3) 0.92269(12) 0.36871(11) 0.0155(4) Uani 1 1 d . . .
C8 C 0.5905(3) 0.89753(12) 0.29435(11) 0.0159(4) Uani 1 1 d . . .
C9 C 0.4401(3) 1.05329(13) 0.32466(12) 0.0226(5) Uani 1 1 d . . .
C10 C 0.3038(4) 1.11357(15) 0.32315(15) 0.0358(6) Uani 1 1 d . . .
H10A H 0.3014 1.1443 0.3679 0.054 Uiso 1 1 calc R . .
H10B H 0.2009 1.0842 0.3169 0.054 Uiso 1 1 calc R . .
H10C H 0.3196 1.1519 0.2836 0.054 Uiso 1 1 calc R . .
C11 C 0.4432(3) 0.85071(12) 0.40779(11) 0.0173(4) Uani 1 1 d . . .
H11A H 0.4380 0.8631 0.4592 0.021 Uiso 1 1 calc R . .
H11B H 0.3307 0.8441 0.3902 0.021 Uiso 1 1 calc R . .
C12 C 0.5363(3) 0.77099(13) 0.39641(12) 0.0190(4) Uani 1 1 d . . .
H12A H 0.5199 0.7516 0.3471 0.023 Uiso 1 1 calc R . .
H12B H 0.6539 0.7810 0.4034 0.023 Uiso 1 1 calc R . .
C13 C 0.3179(3) 0.82233(13) 0.14206(11) 0.0202(4) Uani 1 1 d U . .
C14 C 0.3143(11) 0.7401(9) 0.1408(8) 0.0232(14) Uani 0.50 1 d PU A 1
H14 H 0.3078 0.7101 0.1839 0.028 Uiso 0.50 1 calc PR A 1
C15 C 0.3199(10) 0.6983(8) 0.0756(6) 0.0249(14) Uani 0.50 1 d PU A 1
H15 H 0.3343 0.6403 0.0740 0.030 Uiso 0.50 1 calc PR A 1
C16 C 0.3041(11) 0.7437(8) 0.0137(6) 0.0291(15) Uani 0.50 1 d PU A 1
C17 C 0.3153(9) 0.8286(5) 0.0173(5) 0.0328(14) Uani 0.50 1 d PU A 1
H17 H 0.3245 0.8594 -0.0254 0.039 Uiso 0.50 1 calc PR A 1
C18 C 0.3136(8) 0.8692(6) 0.0811(5) 0.0281(13) Uani 0.50 1 d PU A 1
H18 H 0.3095 0.9275 0.0833 0.034 Uiso 0.50 1 calc PR A 1
C19 C 0.3035(10) 0.6994(7) -0.0582(6) 0.0322(18) Uani 0.50 1 d PU A 1
H19A H 0.1981 0.7075 -0.0814 0.048 Uiso 0.50 1 calc PR A 1
H19B H 0.3221 0.6404 -0.0508 0.048 Uiso 0.50 1 calc PR A 1
H19C H 0.3897 0.7219 -0.0883 0.048 Uiso 0.50 1 calc PR A 1
C14' C 0.2797(11) 0.7374(8) 0.1394(7) 0.0205(13) Uani 0.50 1 d PU A 2
H14' H 0.2552 0.7078 0.1815 0.025 Uiso 0.50 1 calc PR A 2
C15' C 0.2789(9) 0.6989(8) 0.0745(6) 0.0229(13) Uani 0.50 1 d PU A 2
H15' H 0.2356 0.6449 0.0711 0.027 Uiso 0.50 1 calc PR A 2
C16' C 0.3422(9) 0.7381(7) 0.0111(6) 0.0216(13) Uani 0.50 1 d PU A 2
C17' C 0.3697(7) 0.8215(5) 0.0152(4) 0.0216(11) Uani 0.50 1 d PU A 2
H17' H 0.3932 0.8512 -0.0270 0.026 Uiso 0.50 1 calc PR A 2
C18' C 0.3642(7) 0.8634(5) 0.0788(4) 0.0210(11) Uani 0.50 1 d PU A 2
H18' H 0.3915 0.9201 0.0803 0.025 Uiso 0.50 1 calc PR A 2
C19' C 0.3548(10) 0.6936(7) -0.0583(6) 0.0312(18) Uani 0.50 1 d PU A 2
H19D H 0.2485 0.6707 -0.0709 0.047 Uiso 0.50 1 calc PR A 2
H19E H 0.4340 0.6488 -0.0540 0.047 Uiso 0.50 1 calc PR A 2
H19F H 0.3902 0.7320 -0.0953 0.047 Uiso 0.50 1 calc PR A 2
C20 C 0.8602(3) 0.87378(16) 0.23955(12) 0.0261(5) Uani 1 1 d . . .
H20A H 0.9322 0.8293 0.2550 0.039 Uiso 1 1 calc R . .
H20B H 0.9254 0.9213 0.2250 0.039 Uiso 1 1 calc R . .
H20C H 0.7945 0.8549 0.1993 0.039 Uiso 1 1 calc R . .
O1X O 0.14533(19) 0.72185(10) 0.43725(9) 0.0234(3) Uani 1 1 d . . .
O2X O -0.1004(2) 0.70188(14) 0.39292(14) 0.0587(7) Uani 1 1 d . . .
F1X F 0.0719(2) 0.55438(9) 0.35595(9) 0.0435(4) Uani 1 1 d . . .
F2X F 0.0584(2) 0.64531(12) 0.27419(9) 0.0492(4) Uani 1 1 d . . .
F3X F 0.27622(18) 0.63269(11) 0.33464(9) 0.0433(4) Uani 1 1 d . . .
C1X C 0.0470(3) 0.69168(14) 0.39457(14) 0.0262(5) Uani 1 1 d . . .
C2X C 0.1149(3) 0.63164(16) 0.33862(13) 0.0280(5) Uani 1 1 d . . .
O1W O 0.6661(3) 0.58213(11) 0.38761(11) 0.0380(5) Uani 1 1 d D . .
H1W1 H 0.741(3) 0.6182(15) 0.3884(16) 0.057 Uiso 1 1 d D . .
H1W2 H 0.687(4) 0.5515(16) 0.3518(12) 0.057 Uiso 1 1 d D . .

loop_
_atom_site_aniso_label
_atom_site_aniso_U_11
_atom_site_aniso_U_22
_atom_site_aniso_U_33
_atom_site_aniso_U_23
_atom_site_aniso_U_13
_atom_site_aniso_U_12
N1 0.0129(8) 0.0230(9) 0.0175(9) -0.0041(7) -0.0007(7) 0.0000(7)
N2 0.0131(8) 0.0209(9) 0.0188(9) -0.0019(8) 0.0009(6) 0.0000(7)
N3 0.0207(9) 0.0149(8) 0.0251(10) 0.0016(7) -0.0038(8) -0.0012(7)
O1 0.0316(9) 0.0216(8) 0.0273(9) 0.0027(6) 0.0050(7) -0.0029(7)
O2 0.0150(7) 0.0328(8) 0.0209(7) 0.0016(7) -0.0005(6) -0.0013(6)
O3 0.0222(8) 0.0248(8) 0.0273(9) -0.0005(6) -0.0034(7) 0.0024(7)
O4 0.0196(8) 0.0156(7) 0.0213(8) 0.0021(6) 0.0039(6) 0.0051(6)
S1 0.0137(2) 0.0220(2) 0.0178(2) -0.0006(2) -0.0014(2) -0.0004(2)
C1 0.0217(11) 0.0173(10) 0.0178(10) -0.0013(7) -0.0040(9) -0.0015(9)
C2 0.0207(11) 0.0228(11) 0.0254(12) -0.0005(9) -0.0001(9) -0.0031(9)
C3 0.0227(12) 0.0249(12) 0.0308(13) -0.0012(10) -0.0097(10) -0.0039(10)
C4 0.0329(14) 0.0226(11) 0.0222(11) -0.0035(9) -0.0071(10) -0.0026(10)
C5 0.0256(12) 0.0154(10) 0.0228(11) -0.0027(8) -0.0004(9) 0.0007(9)
C6 0.0187(10) 0.0142(9) 0.0208(10) -0.0003(7) 0.0010(9) -0.0019(9)
C7 0.0148(10) 0.0143(9) 0.0174(10) -0.0011(8) 0.0009(8) 0.0038(8)
C8 0.0163(10) 0.0149(9) 0.0165(10) 0.0004(7) 0.0036(8) -0.0006(8)
C9 0.0308(13) 0.0170(10) 0.0200(11) -0.0014(8) 0.0006(9) 0.0005(9)
C10 0.0422(16) 0.0265(12) 0.0387(14) 0.0069(10) 0.0074(12) 0.0116(12)
C11 0.0151(10) 0.0195(10) 0.0172(10) 0.0010(8) 0.0011(8) 0.0015(8)
C12 0.0178(11) 0.0167(10) 0.0226(11) 0.0015(8) 0.0007(8) -0.0003(8)
C13 0.0195(10) 0.0225(9) 0.0185(9) 0.0001(7) -0.0026(9) -0.0042(9)
C14 0.024(3) 0.024(2) 0.021(2) 0.0018(18) -0.004(3) -0.001(3)
C15 0.027(3) 0.023(2) 0.024(2) -0.0012(16) -0.003(3) -0.001(3)
C16 0.036(3) 0.029(2) 0.023(2) -0.0033(18) -0.006(3) -0.003(3)
C17 0.043(3) 0.029(2) 0.026(2) 0.0024(17) -0.005(3) -0.004(3)
C18 0.036(3) 0.023(2) 0.025(2) 0.0004(16) -0.006(2) -0.006(2)
C19 0.044(4) 0.030(3) 0.023(2) -0.001(2) 0.001(3) -0.006(3)
C14' 0.023(3) 0.0177(19) 0.021(2) 0.0047(17) -0.001(2) -0.004(2)
C15' 0.026(3) 0.019(2) 0.024(2) 0.0004(16) -0.003(2) -0.003(2)
C16' 0.020(3) 0.022(2) 0.022(2) -0.0016(17) 0.001(2) 0.001(2)
C17' 0.019(2) 0.026(2) 0.0198(18) 0.0026(16) 0.003(2) -0.001(2)
C18' 0.021(2) 0.020(2) 0.0218(19) 0.0022(15) 0.003(2) -0.007(2)
C19' 0.039(4) 0.032(3) 0.023(2) -0.004(2) 0.002(3) 0.000(3)
C20 0.0170(11) 0.0403(13) 0.0211(12) -0.0073(10) 0.0039(8) 0.0019(10)
O1X 0.0212(8) 0.0250(8) 0.0240(8) -0.0016(6) 0.0028(6) -0.0026(7)
O2X 0.0187(10) 0.0557(13) 0.1018(19) -0.0420(13) -0.0051(11) 0.0063(9)
F1X 0.0582(11) 0.0272(8) 0.0452(10) -0.0105(7) 0.0036(8) -0.0029(8)
F2X 0.0477(10) 0.0717(12) 0.0282(8) -0.0006(8) -0.0116(8) -0.0071(9)
F3X 0.0218(8) 0.0637(11) 0.0445(9) -0.0265(8) 0.0029(6) 0.0026(7)
C1X 0.0173(12) 0.0236(12) 0.0377(14) -0.0038(10) 0.0028(10) -0.0018(9)
C2X 0.0240(12) 0.0352(13) 0.0247(12) -0.0056(10) -0.0037(9) -0.0027(11)
O1W 0.0372(11) 0.0308(9) 0.0460(12) -0.0085(8) 0.0142(10) -0.0018(9)

loop_
_atom_type_symbol
_atom_type_description
_atom_type_scat_dispersion_real
_atom_type_scat_dispersion_imag
_atom_type_scat_source
C C 0.0033 0.0016 'International Tables Vol C Tables 4.2.6.8 and 6.1.1.4'
H H 0.0000 0.0000 'International Tables Vol C Tables 4.2.6.8 and 6.1.1.4'
N N 0.0061 0.0033 'International Tables Vol C Tables 4.2.6.8 and 6.1.1.4'
O O 0.0106 0.0060 'International Tables Vol C Tables 4.2.6.8 and 6.1.1.4'
F F 0.0171 0.0103 'International Tables Vol C Tables 4.2.6.8 and 6.1.1.4'
S S 0.1246 0.1234 'International Tables Vol C Tables 4.2.6.8 and 6.1.1.4'

loop_
_geom_angle_atom_site_label_1
_geom_angle_atom_site_label_2
_geom_angle_atom_site_label_3
_geom_angle
C8 N1 C1 112.33(18)
C8 N1 C20 124.30(19)
C1 N1 C20 123.22(19)
C8 N2 S1 125.10(15)
C9 O4 C7 115.87(17)
O3 S1 O2 116.61(10)
O3 S1 N2 110.59(10)
O2 S1 N2 112.46(9)
O3 S1 C13 108.46(10)
O2 S1 C13 107.89(10)
N2 S1 C13 99.28(10)
C2 C1 C6 122.4(2)
C2 C1 N1 128.8(2)
C6 C1 N1 108.82(19)
C1 C2 C3 117.2(2)
C4 C3 C2 121.4(2)
C3 C4 C5 120.4(2)
C6 C5 C4 118.4(2)
C5 C6 C1 120.1(2)
C5 C6 C7 130.5(2)
C1 C6 C7 109.10(17)
O4 C7 C6 115.46(16)
O4 C7 C11 104.79(16)
C6 C7 C11 110.33(17)
O4 C7 C8 112.43(16)
C6 C7 C8 101.60(16)
C11 C7 C8 112.50(16)
N2 C8 N1 119.81(19)
N2 C8 C7 132.63(19)
N1 C8 C7 107.45(18)
O1 C9 O4 122.1(2)
O1 C9 C10 126.5(2)
O4 C9 C10 111.4(2)
C12 C11 C7 111.03(17)
N3 C12 C11 110.52(17)
C14 C13 C18 122.5(7)
C14 C13 C14' 11.6(7)
C18 C13 C14' 120.2(7)
C14 C13 C18' 117.5(7)
C18 C13 C18' 17.6(4)
C14' C13 C18' 119.2(7)
C14 C13 S1 119.5(6)
C18 C13 S1 118.1(4)
C14' C13 S1 120.1(6)
C18' C13 S1 120.5(4)
C13 C14 C15 120.0(11)
C16 C15 C14 118.3(12)
C17 C16 C15 118.9(11)
C17 C16 C19 120.7(10)
C15 C16 C19 119.6(11)
C18 C17 C16 121.4(8)
C17 C18 C13 117.7(7)
C15' C14' C13 118.5(10)
C14' C15' C16' 122.1(11)
C17' C16' C15' 116.4(10)
C17' C16' C19' 120.9(9)
C15' C16' C19' 122.1(10)
C16' C17' C18' 122.0(7)
C17' C18' C13 120.5(7)
O2X C1X O1X 127.5(2)
O2X C1X C2X 115.3(2)
O1X C1X C2X 117.1(2)
F2X C2X F3X 107.4(2)
F2X C2X F1X 106.7(2)
F3X C2X F1X 106.7(2)
F2X C2X C1X 113.2(2)
F3X C2X C1X 113.13(19)
F1X C2X C1X 109.2(2)

loop_
_geom_bond_atom_site_label_1
_geom_bond_atom_site_label_2
_geom_bond_distance
N1 C8 1.346(3)
N1 C1 1.408(3)
N1 C20 1.458(3)
N2 C8 1.293(3)
N2 S1 1.6178(18)
N3 C12 1.490(3)
O1 C9 1.199(3)
O2 S1 1.4416(16)
O3 S1 1.4396(17)
O4 C9 1.368(3)
O4 C7 1.445(3)
S1 C13 1.759(2)
C1 C2 1.373(3)
C1 C6 1.392(3)
C2 C3 1.391(3)
C3 C4 1.389(3)
C4 C5 1.396(3)
C5 C6 1.381(3)
C6 C7 1.503(3)
C7 C11 1.539(3)
C7 C8 1.554(3)
C9 C10 1.490(3)
C11 C12 1.520(3)
C13 C14 1.336(14)
C13 C18 1.377(9)
C13 C14' 1.416(13)
C13 C18' 1.417(8)
C14 C15 1.404(16)
C15 C16 1.386(19)
C16 C17 1.385(14)
C16 C19 1.533(15)
C17 C18 1.372(11)
C14' C15' 1.373(16)
C15' C16' 1.451(18)
C16' C17' 1.377(12)
C16' C19' 1.496(15)
C17' C18' 1.378(10)
O1X C1X 1.242(3)
O2X C1X 1.225(3)
F1X C2X 1.345(3)
F2X C2X 1.318(3)
F3X C2X 1.331(3)
C1X C2X 1.541(3)

loop_
_geom_torsion_atom_site_label_1
_geom_torsion_atom_site_label_2
_geom_torsion_atom_site_label_3
_geom_torsion_atom_site_label_4
_geom_torsion
C8 N2 S1 O3 74.9(2)
C8 N2 S1 O2 -57.5(2)
C8 N2 S1 C13 -171.31(19)
C8 N1 C1 C2 -178.7(2)
C20 N1 C1 C2 -2.8(3)
C8 N1 C1 C6 2.0(2)
C20 N1 C1 C6 177.88(19)
C6 C1 C2 C3 0.6(3)
N1 C1 C2 C3 -178.5(2)
C1 C2 C3 C4 0.2(3)
C2 C3 C4 C5 -0.2(4)
C3 C4 C5 C6 -0.6(3)
C4 C5 C6 C1 1.5(3)
C4 C5 C6 C7 174.1(2)
C2 C1 C6 C5 -1.5(3)
N1 C1 C6 C5 177.80(19)
C2 C1 C6 C7 -175.6(2)
N1 C1 C6 C7 3.7(2)
C9 O4 C7 C6 65.6(2)
C9 O4 C7 C11 -172.84(17)
C9 O4 C7 C8 -50.4(2)
C5 C6 C7 O4 57.7(3)
C1 C6 C7 O4 -129.04(19)
C5 C6 C7 C11 -60.8(3)
C1 C6 C7 C11 112.42(19)
C5 C6 C7 C8 179.7(2)
C1 C6 C7 C8 -7.1(2)
S1 N2 C8 N1 -178.68(16)
S1 N2 C8 C7 5.7(3)
C1 N1 C8 N2 176.73(18)
C20 N1 C8 N2 0.9(3)
C1 N1 C8 C7 -6.6(2)
C20 N1 C8 C7 177.55(19)
O4 C7 C8 N2 -51.7(3)
C6 C7 C8 N2 -175.8(2)
C11 C7 C8 N2 66.3(3)
O4 C7 C8 N1 132.22(18)
C6 C7 C8 N1 8.2(2)
C11 C7 C8 N1 -109.8(2)
C7 O4 C9 O1 -1.0(3)
C7 O4 C9 C10 179.10(19)
O4 C7 C11 C12 162.25(17)
C6 C7 C11 C12 -72.9(2)
C8 C7 C11 C12 39.8(2)
C7 C11 C12 N3 166.84(17)
O3 S1 C13 C14 -157.5(5)
O2 S1 C13 C14 -30.3(5)
N2 S1 C13 C14 87.0(5)
O3 S1 C13 C18 21.3(4)
O2 S1 C13 C18 148.4(4)
N2 S1 C13 C18 -94.2(4)
O3 S1 C13 C14' -144.1(5)
O2 S1 C13 C14' -17.0(5)
N2 S1 C13 C14' 100.4(5)
O3 S1 C13 C18' 41.3(4)
O2 S1 C13 C18' 168.5(3)
N2 S1 C13 C18' -74.2(3)
C18 C13 C14 C15 5.5(10)
C14' C13 C14 C15 88(6)
C18' C13 C14 C15 -14.0(9)
S1 C13 C14 C15 -175.8(5)
C13 C14 C15 C16 -9.8(11)
C14 C15 C16 C17 12.5(12)
C14 C15 C16 C19 -177.8(7)
C15 C16 C17 C18 -11.4(12)
C19 C16 C17 C18 179.0(7)
C16 C17 C18 C13 6.9(10)
C14 C13 C18 C17 -4.0(9)
C14' C13 C18 C17 -17.3(9)
C18' C13 C18 C17 75(2)
S1 C13 C18 C17 177.3(5)
C14 C13 C14' C15' -89(6)
C18 C13 C14' C15' 16.2(9)
C18' C13 C14' C15' -4.1(9)
S1 C13 C14' C15' -178.7(5)
C13 C14' C15' C16' 10.8(12)
C14' C15' C16' C17' -14.0(12)
C14' C15' C16' C19' 174.5(8)
C15' C16' C17' C18' 10.6(10)
C19' C16' C17' C18' -177.8(6)
C16' C17' C18' C13 -4.6(9)
C14 C13 C18' C17' 14.0(8)
C18 C13 C18' C17' -97(2)
C14' C13 C18' C17' 0.9(8)
S1 C13 C18' C17' 175.5(4)
O2X C1X C2X F2X 47.2(3)
O1X C1X C2X F2X -135.1(2)
O2X C1X C2X F3X 169.6(2)
O1X C1X C2X F3X -12.7(3)
O2X C1X C2X F1X -71.6(3)
O1X C1X C2X F1X 106.1(2)
